data_7209932
loop_
_publ_author_name
'Duan, Chunmei'
'Luo, Daibing'
'Shang, Rui'
'Lin, Zhien'

_publ_section_title
;
 Solvent-free synthesis of new manganese phosphate--oxalate hybrid solids
;
_journal_issue 28
_journal_name_full CrystEngComm
_journal_page_first 5602
_journal_paper_doi 10.1039/c3ce40457a
_journal_volume 15
_journal_year 2013
_chemical_formula_sum 'C7 H7 Mn N O8 P'
_chemical_formula_weight 319.05
_chemical_name_systematic
;
?
;
_space_group_IT_number 2
_symmetry_cell_setting triclinic
_symmetry_space_group_name_Hall '-P 1'
_symmetry_space_group_name_H-M 'P -1'
_atom_sites_solution_hydrogens geom
_atom_sites_solution_primary direct
_atom_sites_solution_secondary difmap
_audit_creation_method SHELXL-97
_cell_angle_alpha 92.040(7)
_cell_angle_beta 95.790(8)
_cell_angle_gamma 107.914(8)
_cell_formula_units_Z 2
_cell_length_a 6.1008(8)
_cell_length_b 6.7115(7)
_cell_length_c 12.9864(8)
_cell_measurement_reflns_used 1902
_cell_measurement_temperature 293(2)
_cell_measurement_theta_max 28.9115
_cell_measurement_theta_min 3.1549
_cell_volume 502.13(9)
_computing_structure_refinement 'SHELXL-97 (Sheldrick, 1997)'
_computing_structure_solution 'SHELXS-97 (Sheldrick, 1990)'
_diffrn_ambient_temperature 293(2)
_diffrn_measured_fraction_theta_full 0.999
_diffrn_measured_fraction_theta_max 0.999
_diffrn_measurement_device_type 'Xcalibur, Eos'
_diffrn_measurement_method '\w scans'
_diffrn_radiation_monochromator graphite
_diffrn_radiation_source 'fine-focus sealed tube'
_diffrn_radiation_type MoK\a
_diffrn_radiation_wavelength 0.71073
_diffrn_reflns_av_R_equivalents 0.0254
_diffrn_reflns_av_sigmaI/netI 0.0429
_diffrn_reflns_limit_h_max 7
_diffrn_reflns_limit_h_min -7
_diffrn_reflns_limit_k_max 7
_diffrn_reflns_limit_k_min -7
_diffrn_reflns_limit_l_max 14
_diffrn_reflns_limit_l_min -15
_diffrn_reflns_number 3793
_diffrn_reflns_theta_full 25.00
_diffrn_reflns_theta_max 25.00
_diffrn_reflns_theta_min 3.16
_exptl_absorpt_coefficient_mu 1.511
_exptl_absorpt_correction_T_max 1.00000
_exptl_absorpt_correction_T_min 0.92749
_exptl_absorpt_correction_type multi-scan
_exptl_crystal_colour yellow
_exptl_crystal_density_diffrn 2.110
_exptl_crystal_density_method 'not measured'
_exptl_crystal_description prism
_exptl_crystal_F_000 320
_exptl_crystal_size_max 0.16
_exptl_crystal_size_mid 0.14
_exptl_crystal_size_min 0.08
_refine_diff_density_max 0.336
_refine_diff_density_min -0.441
_refine_diff_density_rms 0.076
_refine_ls_extinction_method none
_refine_ls_goodness_of_fit_ref 1.057
_refine_ls_hydrogen_treatment constr
_refine_ls_matrix_type full
_refine_ls_number_parameters 163
_refine_ls_number_reflns 1764
_refine_ls_number_restraints 0
_refine_ls_restrained_S_all 1.057
_refine_ls_R_factor_all 0.0397
_refine_ls_R_factor_gt 0.0306
_refine_ls_shift/su_max 0.000
_refine_ls_shift/su_mean 0.000
_refine_ls_structure_factor_coef Fsqd
_refine_ls_weighting_details 'calc w=1/[\s^2^(Fo^2^)+(0.0296P)^2^+0.1664P] where P=(Fo^2^+2Fc^2^)/3'
_refine_ls_weighting_scheme calc
_refine_ls_wR_factor_gt 0.0676
_refine_ls_wR_factor_ref 0.0718
_reflns_number_gt 1504
_reflns_number_total 1764
_reflns_threshold_expression >2sigma(I)
_cod_data_source_file c3ce40457a.txt
_cod_data_source_block 2
_cod_original_sg_symbol_H-M P-1
_cod_database_code 7209932

loop_
_symmetry_equiv_pos_as_xyz
'x, y, z'
'-x, -y, -z'

loop_
_atom_site_label
_atom_site_type_symbol
_atom_site_fract_x
_atom_site_fract_y
_atom_site_fract_z
_atom_site_U_iso_or_equiv
_atom_site_adp_type
_atom_site_occupancy
_atom_site_symmetry_multiplicity
_atom_site_calc_flag
_atom_site_refinement_flags
Mn1 Mn 0.27981(7) 0.09690(6) 0.46331(3) 0.01415(15) Uani 1 1 d .
P1 P 0.75057(12) 0.41651(11) 0.58924(6) 0.01344(19) Uani 1 1 d .
O1 O 0.6346(3) 0.2032(3) 0.53136(15) 0.0155(4) Uani 1 1 d .
O2 O 0.7606(3) 0.5958(3) 0.52152(15) 0.0161(4) Uani 1 1 d .
O3 O 0.6306(3) 0.4399(3) 0.68686(15) 0.0234(5) Uani 1 1 d .
H1 H 0.5336 0.3277 0.6950 0.035 Uiso 1 1 calc R
O4 O 1.0020(3) 0.4307(3) 0.63671(15) 0.0194(5) Uani 1 1 d .
H2 H 1.0801 0.4230 0.5898 0.029 Uiso 1 1 calc R
O5 O -0.0948(3) -0.0290(3) 0.39857(15) 0.0175(5) Uani 1 1 d .
O6 O 0.2807(3) 0.0840(3) 0.29869(15) 0.0204(5) Uani 1 1 d .
O7 O -0.3167(3) -0.1484(3) 0.24841(16) 0.0292(6) Uani 1 1 d .
O8 O 0.0618(4) 0.0247(4) 0.14692(16) 0.0333(6) Uani 1 1 d .
N1 N -0.5287(4) 0.2309(4) 0.08681(19) 0.0229(6) Uani 1 1 d .
H3 H -0.6586 0.1645 0.1082 0.027 Uiso 1 1 calc R
C1 C -0.1306(5) -0.0582(4) 0.3003(2) 0.0169(7) Uani 1 1 d .
C2 C 0.0890(5) 0.0244(4) 0.2431(2) 0.0183(7) Uani 1 1 d .
C3 C -0.3477(5) 0.3272(5) 0.1560(2) 0.0267(8) Uani 1 1 d .
H4 H -0.3622 0.3218 0.2265 0.032 Uiso 1 1 calc R
C4 C -0.1389(5) 0.4352(5) 0.1233(2) 0.0264(8) Uani 1 1 d .
H5 H -0.0133 0.5043 0.1720 0.032 Uiso 1 1 calc R
C5 C -0.1134(5) 0.4421(4) 0.0186(2) 0.0188(7) Uani 1 1 d .
C6 C -0.3074(5) 0.3379(5) -0.0508(2) 0.0243(7) Uani 1 1 d .
H6 H -0.2974 0.3381 -0.1218 0.029 Uiso 1 1 calc R
C7 C -0.5141(5) 0.2343(5) -0.0149(2) 0.0248(7) Uani 1 1 d .
H7 H -0.6440 0.1666 -0.0616 0.030 Uiso 1 1 calc R

loop_
_atom_site_aniso_label
_atom_site_aniso_U_11
_atom_site_aniso_U_22
_atom_site_aniso_U_33
_atom_site_aniso_U_23
_atom_site_aniso_U_13
_atom_site_aniso_U_12
Mn1 0.0125(2) 0.0142(2) 0.0153(3) 0.00052(18) 0.00202(18) 0.00361(18)
P1 0.0135(4) 0.0117(4) 0.0145(4) 0.0002(3) 0.0030(3) 0.0026(3)
O1 0.0145(10) 0.0119(10) 0.0195(11) -0.0009(8) 0.0011(8) 0.0035(8)
O2 0.0163(10) 0.0123(10) 0.0208(11) 0.0028(8) 0.0051(9) 0.0048(8)
O3 0.0257(12) 0.0192(11) 0.0231(12) -0.0010(9) 0.0123(10) 0.0010(9)
O4 0.0163(11) 0.0242(11) 0.0170(11) -0.0006(9) 0.0014(9) 0.0057(9)
O5 0.0155(10) 0.0217(11) 0.0148(11) 0.0030(9) 0.0055(8) 0.0039(8)
O6 0.0152(11) 0.0263(11) 0.0165(11) 0.0016(9) 0.0040(9) 0.0015(9)
O7 0.0161(11) 0.0440(14) 0.0180(12) 0.0019(10) 0.0002(9) -0.0040(10)
O8 0.0225(12) 0.0550(16) 0.0143(13) 0.0051(11) 0.0036(10) -0.0003(11)
N1 0.0190(14) 0.0249(14) 0.0236(15) 0.0048(11) 0.0088(11) 0.0029(11)
C1 0.0186(16) 0.0188(15) 0.0134(17) 0.0034(12) 0.0041(13) 0.0049(12)
C2 0.0173(16) 0.0184(15) 0.0196(18) 0.0009(13) 0.0067(13) 0.0050(12)
C3 0.0249(17) 0.0352(19) 0.0150(17) 0.0014(14) 0.0041(14) 0.0015(14)
C4 0.0202(16) 0.0365(19) 0.0165(17) -0.0008(14) 0.0008(13) 0.0008(14)
C5 0.0175(16) 0.0209(16) 0.0182(17) 0.0026(13) 0.0054(13) 0.0054(12)
C6 0.0222(16) 0.0319(18) 0.0158(17) 0.0018(14) 0.0053(13) 0.0035(14)
C7 0.0224(17) 0.0284(18) 0.0193(18) -0.0011(14) 0.0008(14) 0.0025(14)

loop_
_atom_type_symbol
_atom_type_description
_atom_type_scat_dispersion_real
_atom_type_scat_dispersion_imag
_atom_type_scat_source
C C 0.0033 0.0016 'International Tables Vol C Tables 4.2.6.8 and 6.1.1.4'
H H 0.0000 0.0000 'International Tables Vol C Tables 4.2.6.8 and 6.1.1.4'
N N 0.0061 0.0033 'International Tables Vol C Tables 4.2.6.8 and 6.1.1.4'
O O 0.0106 0.0060 'International Tables Vol C Tables 4.2.6.8 and 6.1.1.4'
P P 0.1023 0.0942 'International Tables Vol C Tables 4.2.6.8 and 6.1.1.4'
Mn Mn 0.3368 0.7283 'International Tables Vol C Tables 4.2.6.8 and 6.1.1.4'

loop_
_geom_angle_atom_site_label_1
_geom_angle_atom_site_label_2
_geom_angle_atom_site_label_3
_geom_angle
_geom_angle_site_symmetry_1
_geom_angle_site_symmetry_3
O6 Mn1 O1 107.27(7) . .
O6 Mn1 O2 96.32(8) . 2_666
O1 Mn1 O2 93.70(7) . 2_666
O6 Mn1 O5 150.69(7) . 2_556
O1 Mn1 O5 101.66(7) . 2_556
O2 Mn1 O5 86.24(7) 2_666 2_556
O6 Mn1 O1 89.93(8) . 2_656
O1 Mn1 O1 78.17(7) . 2_656
O2 Mn1 O1 170.96(7) 2_666 2_656
O5 Mn1 O1 91.52(7) 2_556 2_656
O6 Mn1 O5 74.99(7) . .
O1 Mn1 O5 176.68(7) . .
O2 Mn1 O5 88.42(7) 2_666 .
O5 Mn1 O5 75.91(8) 2_556 .
O1 Mn1 O5 99.54(7) 2_656 .
O2 P1 O1 112.82(11) . .
O2 P1 O3 110.68(11) . .
O1 P1 O3 110.97(11) . .
O2 P1 O4 109.68(11) . .
O1 P1 O4 109.48(11) . .
O3 P1 O4 102.74(12) . .
P1 O1 Mn1 123.92(11) . .
P1 O1 Mn1 131.51(11) . 2_656
Mn1 O1 Mn1 101.83(7) . 2_656
P1 O2 Mn1 137.14(12) . 2_666
P1 O3 H1 109.5 . .
P1 O4 H2 109.5 . .
C1 O5 Mn1 140.71(17) . 2_556
C1 O5 Mn1 114.64(17) . .
Mn1 O5 Mn1 104.09(8) 2_556 .
C2 O6 Mn1 118.00(18) . .
C3 N1 C7 121.7(3) . .
C3 N1 H3 119.1 . .
C7 N1 H3 119.1 . .
O7 C1 O5 126.4(3) . .
O7 C1 C2 118.4(2) . .
O5 C1 C2 115.1(2) . .
O8 C2 O6 125.2(3) . .
O8 C2 C1 118.2(3) . .
O6 C2 C1 116.6(2) . .
N1 C3 C4 120.0(3) . .
N1 C3 H4 120.0 . .
C4 C3 H4 120.0 . .
C3 C4 C5 120.7(3) . .
C3 C4 H5 119.6 . .
C5 C4 H5 119.6 . .
C4 C5 C6 117.2(3) . .
C4 C5 C5 121.5(3) . 2_565
C6 C5 C5 121.3(3) . 2_565
C7 C6 C5 120.3(3) . .
C7 C6 H6 119.9 . .
C5 C6 H6 119.9 . .
N1 C7 C6 120.2(3) . .
N1 C7 H7 119.9 . .
C6 C7 H7 119.9 . .

loop_
_geom_bond_atom_site_label_1
_geom_bond_atom_site_label_2
_geom_bond_distance
_geom_bond_site_symmetry_2
Mn1 O6 2.137(2) .
Mn1 O1 2.1433(19) .
Mn1 O2 2.1558(19) 2_666
Mn1 O5 2.2023(18) 2_556
Mn1 O1 2.2324(19) 2_656
Mn1 O5 2.240(2) .
P1 O2 1.5053(19) .
P1 O1 1.5193(19) .
P1 O3 1.553(2) .
P1 O4 1.568(2) .
O1 Mn1 2.2324(18) 2_656
O2 Mn1 2.1558(18) 2_666
O3 H1 0.8200 .
O4 H2 0.8200 .
O5 C1 1.270(3) .
O5 Mn1 2.2023(18) 2_556
O6 C2 1.253(3) .
O7 C1 1.226(3) .
O8 C2 1.244(3) .
N1 C3 1.328(4) .
N1 C7 1.333(4) .
N1 H3 0.8600 .
C1 C2 1.558(4) .
C3 C4 1.375(4) .
C3 H4 0.9300 .
C4 C5 1.385(4) .
C4 H5 0.9300 .
C5 C6 1.390(4) .
C5 C5 1.501(5) 2_565
C6 C7 1.376(4) .
C6 H6 0.9300 .
C7 H7 0.9300 .

loop_
_geom_hbond_atom_site_label_D
_geom_hbond_atom_site_label_H
_geom_hbond_atom_site_label_A
_geom_hbond_distance_DH
_geom_hbond_distance_HA
_geom_hbond_distance_DA
_geom_hbond_angle_DHA
_geom_hbond_site_symmetry_A
N1 H3 O8 0.86 1.81 2.666(3) 177.3 1_455
